data_4317172
loop_
_publ_author_name
'Christopher J. Whiteoak'
'Rafael Torres Martin de Rosales'
'Andrew J. P. White'
'George J. P. Britovsek'

_publ_section_title
;
 Iron(II) Complexes with Tetradentate Bis(aminophenolate) Ligands:
 Synthesis and Characterization, Solution Behavior, and Reactivity with O2
;
_journal_name_full 'Inorganic Chemistry'
_journal_page_first 11106
_journal_page_last 11117
_journal_paper_doi 10.1021/ic1016998
_journal_volume 49
_journal_year 2010
_chemical_formula_moiety 'C28 H30 Cl2 Fe N4 O2, 3(C5 H5 N)'
_chemical_formula_sum 'C43 H45 Cl2 Fe N7 O2'
_chemical_formula_weight 818.61
_chemical_name_systematic
; 
 ? 
;
_space_group_IT_number 56
_symmetry_cell_setting orthorhombic
_symmetry_space_group_name_Hall '-P 2ab 2ac'
_symmetry_space_group_name_H-M 'P c c n'
_atom_sites_solution_hydrogens geom
_atom_sites_solution_primary direct
_atom_sites_solution_secondary difmap
_audit_creation_method SHELXL-97
_cell_angle_alpha 90
_cell_angle_beta 90
_cell_angle_gamma 90
_cell_formula_units_Z 4
_cell_length_a 11.7059(2)
_cell_length_b 20.5872(4)
_cell_length_c 17.0688(3)
_cell_measurement_reflns_used 18031
_cell_measurement_temperature 173(2)
_cell_measurement_theta_max 32.3861
_cell_measurement_theta_min 3.8008
_cell_volume 4113.44(13)
_computing_cell_refinement 'CrysAlis RED, Oxford Diffraction Ltd'
_computing_data_collection 'CrysAlis CCD, Oxford Diffraction Ltd'
_computing_data_reduction 'CrysAlis RED, Oxford Diffraction Ltd'
_computing_molecular_graphics 'Bruker SHELXTL'
_computing_publication_material 'Bruker SHELXTL'
_computing_structure_refinement 'SHELXL-97 (Sheldrick, 1997)'
_computing_structure_solution 'SHELXS-97 (Sheldrick, 1990)'
_diffrn_ambient_temperature 173(2)
_diffrn_detector_area_resol_mean 15.9863
_diffrn_measured_fraction_theta_full 0.990
_diffrn_measured_fraction_theta_max 0.945
_diffrn_measurement_device_type 'OD Xcalibur 3'
_diffrn_measurement_method 'phi and omega scans'
_diffrn_radiation_monochromator graphite
_diffrn_radiation_source 'Enhance (Mo) X-ray Source'
_diffrn_radiation_type MoK\a
_diffrn_radiation_wavelength 0.71073
_diffrn_reflns_av_R_equivalents 0.0492
_diffrn_reflns_av_sigmaI/netI 0.0404
_diffrn_reflns_limit_h_max 17
_diffrn_reflns_limit_h_min -17
_diffrn_reflns_limit_k_max 30
_diffrn_reflns_limit_k_min -29
_diffrn_reflns_limit_l_max 25
_diffrn_reflns_limit_l_min -25
_diffrn_reflns_number 57073
_diffrn_reflns_theta_full 31.50
_diffrn_reflns_theta_max 32.46
_diffrn_reflns_theta_min 3.81
_diffrn_standards_number 0
_exptl_absorpt_coefficient_mu 0.542
_exptl_absorpt_correction_T_max 1.00000
_exptl_absorpt_correction_T_min 0.77001
_exptl_absorpt_correction_type multi-scan
_exptl_absorpt_process_details
; 
CrysAlis RED, Oxford Diffraction Ltd., 
Version 1.171.32.5 (release 08-05-2007 CrysAlis171 .NET) 
(compiled May  8 2007,13:10:02) 
Empirical absorption correction using spherical harmonics, 
implemented in SCALE3 ABSPACK scaling algorithm. 
;
_exptl_crystal_colour 'Very dark orange'
_exptl_crystal_density_diffrn 1.322
_exptl_crystal_density_method 'not measured'
_exptl_crystal_description blocks
_exptl_crystal_F_000 1712
_exptl_crystal_size_max 0.29
_exptl_crystal_size_mid 0.28
_exptl_crystal_size_min 0.21
_refine_diff_density_max 0.627
_refine_diff_density_min -0.563
_refine_diff_density_rms 0.075
_refine_ls_extinction_method none
_refine_ls_goodness_of_fit_ref 1.068
_refine_ls_hydrogen_treatment constr
_refine_ls_matrix_type full
_refine_ls_number_parameters 248
_refine_ls_number_reflns 7025
_refine_ls_number_restraints 0
_refine_ls_restrained_S_all 1.068
_refine_ls_R_factor_all 0.0972
_refine_ls_R_factor_gt 0.0555
_refine_ls_shift/su_max 0.001
_refine_ls_shift/su_mean 0.000
_refine_ls_structure_factor_coef Fsqd
_refine_ls_weighting_details 'calc w=1/[\s^2^(Fo^2^)+(0.0825P)^2^+2.4696P] where P=(Fo^2^+2Fc^2^)/3'
_refine_ls_weighting_scheme calc
_refine_ls_wR_factor_gt 0.1588
_refine_ls_wR_factor_ref 0.1826
_reflns_number_gt 4216
_reflns_number_total 7025
_reflns_threshold_expression >2sigma(I)
_cod_data_source_file ic1016998_si_001_1.cif
_cod_data_source_block '[Fe(SalanCl)(Py)2]'
_cod_depositor_comments
;
The following automatic conversions were performed:

'_symmetry_cell_setting' value 'Orthorhombic' changed to
'orthorhombic' according to the built-in table from CIF Core
dictionary named 'cif_core.dic' version 2.4.1 from 2010-06-29.

Automatic conversion script
Id: cif_fix_values 1646 2011-03-28 12:23:43Z adriana 
;
_cod_database_code 4317172

loop_
_symmetry_equiv_pos_as_xyz
'x, y, z'
'-x+1/2, -y+1/2, z'
'-x, y+1/2, -z+1/2'
'x+1/2, -y, -z+1/2'
'-x, -y, -z'
'x-1/2, y-1/2, -z'
'x, -y-1/2, z-1/2'
'-x-1/2, y, z-1/2'

loop_
_atom_site_label
_atom_site_type_symbol
_atom_site_fract_x
_atom_site_fract_y
_atom_site_fract_z
_atom_site_U_iso_or_equiv
_atom_site_adp_type
_atom_site_occupancy
_atom_site_symmetry_multiplicity
_atom_site_calc_flag
_atom_site_refinement_flags
_atom_site_disorder_assembly
_atom_site_disorder_group
Fe Fe 0.7500 0.7500 0.16837(2) 0.02988(13) Uani 1 2 d S . .
O1 O 0.85805(14) 0.82532(8) 0.16372(9) 0.0371(3) Uani 1 1 d . . .
C1 C 0.87832(19) 0.87492(10) 0.20954(12) 0.0329(4) Uani 1 1 d . . .
C2 C 0.9890(2) 0.90233(11) 0.21263(14) 0.0393(5) Uani 1 1 d . . .
H2A H 1.0478 0.8845 0.1809 0.047 Uiso 1 1 calc R . .
C3 C 1.0133(2) 0.95430(12) 0.26059(15) 0.0437(5) Uani 1 1 d . . .
H3A H 1.0885 0.9717 0.2620 0.052 Uiso 1 1 calc R . .
C4 C 0.9289(2) 0.98101(12) 0.30645(14) 0.0445(6) Uani 1 1 d . . .
Cl Cl 0.96150(8) 1.04435(4) 0.37030(5) 0.0713(3) Uani 1 1 d . . .
C5 C 0.8195(2) 0.95560(11) 0.30497(13) 0.0377(5) Uani 1 1 d . . .
H5A H 0.7617 0.9745 0.3367 0.045 Uiso 1 1 calc R . .
C6 C 0.79301(19) 0.90267(10) 0.25753(12) 0.0322(4) Uani 1 1 d . . .
C7 C 0.67384(19) 0.87494(11) 0.25846(13) 0.0362(5) Uani 1 1 d . . .
H7A H 0.6293 0.8969 0.3001 0.043 Uiso 1 1 calc R . .
H7B H 0.6366 0.8846 0.2077 0.043 Uiso 1 1 calc R . .
N8 N 0.66990(15) 0.80345(9) 0.27211(10) 0.0328(4) Uani 1 1 d . . .
C9 C 0.73470(19) 0.78582(11) 0.34307(12) 0.0347(5) Uani 1 1 d . . .
H9A H 0.6884 0.7959 0.3901 0.042 Uiso 1 1 calc R . .
H9B H 0.8055 0.8120 0.3456 0.042 Uiso 1 1 calc R . .
C10 C 0.54925(19) 0.78404(14) 0.27910(16) 0.0452(6) Uani 1 1 d . . .
H10A H 0.5143 0.8068 0.3234 0.068 Uiso 1 1 calc R . .
H10B H 0.5446 0.7370 0.2877 0.068 Uiso 1 1 calc R . .
H10C H 0.5086 0.7953 0.2308 0.068 Uiso 1 1 calc R . .
N11 N 0.86040(18) 0.70532(9) 0.07522(10) 0.0380(4) Uani 1 1 d . . .
C12 C 0.8300(2) 0.64916(12) 0.04166(13) 0.0436(5) Uani 1 1 d . . .
H12A H 0.7630 0.6279 0.0599 0.052 Uiso 1 1 calc R . .
C13 C 0.8919(3) 0.62049(14) -0.01863(15) 0.0534(7) Uani 1 1 d . . .
H13A H 0.8683 0.5802 -0.0405 0.064 Uiso 1 1 calc R . .
C14 C 0.9874(3) 0.65135(16) -0.04596(15) 0.0582(8) Uani 1 1 d . . .
H14A H 1.0305 0.6331 -0.0877 0.070 Uiso 1 1 calc R . .
C15 C 1.0200(3) 0.70829(16) -0.01269(17) 0.0572(7) Uani 1 1 d . . .
H15A H 1.0859 0.7305 -0.0310 0.069 Uiso 1 1 calc R . .
C16 C 0.9552(2) 0.73382(14) 0.04891(16) 0.0472(6) Uani 1 1 d . . .
H16A H 0.9798 0.7730 0.0730 0.057 Uiso 1 1 calc R . .
N21 N 0.3770(3) 0.62365(12) 0.02185(16) 0.0620(11) Uani 0.805(8) 1 d PG A 1
C22 C 0.2689(2) 0.59824(14) 0.0081(2) 0.0633(12) Uani 0.805(8) 1 d PG A 1
H22A H 0.2050 0.6143 0.0364 0.076 Uiso 0.805(8) 1 calc PR A 1
C23 C 0.2542(2) 0.54934(15) -0.0472(2) 0.0737(15) Uani 0.805(8) 1 d PG A 1
H23A H 0.1803 0.5320 -0.0566 0.088 Uiso 0.805(8) 1 calc PR A 1
C24 C 0.3477(4) 0.52585(14) -0.08863(18) 0.0746(15) Uani 0.805(8) 1 d PG A 1
H24A H 0.3376 0.4924 -0.1264 0.090 Uiso 0.805(8) 1 calc PR A 1
C25 C 0.4558(3) 0.55126(15) -0.0749(3) 0.0835(18) Uani 0.805(8) 1 d PG A 1
H25A H 0.5197 0.5352 -0.1032 0.100 Uiso 0.805(8) 1 calc PR A 1
C26 C 0.47051(17) 0.60016(15) -0.0196(3) 0.0820(16) Uani 0.805(8) 1 d PG A 1
H26A H 0.5444 0.6175 -0.0102 0.098 Uiso 0.805(8) 1 calc PR A 1
N21A N 0.4401(15) 0.6032(8) 0.0098(8) 0.072(6) Uiso 0.195(8) 1 d PG A 2
C22A C 0.3273(16) 0.5916(9) 0.0310(7) 0.073(6) Uiso 0.195(8) 1 d PG A 2
H22B H 0.2992 0.6070 0.0798 0.088 Uiso 0.195(8) 1 calc PR A 2
C23A C 0.2556(9) 0.5575(9) -0.0192(10) 0.069(6) Uiso 0.195(8) 1 d PG A 2
H23B H 0.1785 0.5495 -0.0047 0.083 Uiso 0.195(8) 1 calc PR A 2
C24A C 0.2967(14) 0.5349(8) -0.0906(10) 0.068(6) Uiso 0.195(8) 1 d PG A 2
H24B H 0.2477 0.5116 -0.1249 0.081 Uiso 0.195(8) 1 calc PR A 2
C25A C 0.4095(15) 0.5465(10) -0.1118(8) 0.101(9) Uiso 0.195(8) 1 d PG A 2
H25B H 0.4376 0.5311 -0.1606 0.121 Uiso 0.195(8) 1 calc PR A 2
C26A C 0.4812(9) 0.5806(10) -0.0616(10) 0.078(7) Uiso 0.195(8) 1 d PG A 2
H26B H 0.5584 0.5885 -0.0761 0.094 Uiso 0.195(8) 1 calc PR A 2
N31 N 0.2574(10) 0.7311(6) 0.3359(4) 0.065(5) Uiso 0.277(8) 1 d PG B -1
C32 C 0.2580(10) 0.7983(5) 0.3277(5) 0.056(3) Uiso 0.277(8) 1 d PG B -1
H32A H 0.2583 0.8253 0.3728 0.067 Uiso 0.277(8) 1 calc PR B -1
C33 C 0.2583(9) 0.8260(4) 0.2534(7) 0.061(4) Uiso 0.277(8) 1 d PG B -1
H33A H 0.2588 0.8719 0.2478 0.073 Uiso 0.277(8) 1 calc PR B -1
C34 C 0.2579(14) 0.7865(7) 0.1873(4) 0.081(7) Uiso 0.277(8) 1 d PG B -1
H34A H 0.2581 0.8055 0.1366 0.097 Uiso 0.277(8) 1 calc PR B -1
C35 C 0.2572(13) 0.7194(6) 0.1955(5) 0.050(3) Uiso 0.277(8) 1 d PG B -1
H35A H 0.2569 0.6924 0.1504 0.060 Uiso 0.277(8) 1 calc PR B -1
C36 C 0.2570(8) 0.6917(4) 0.2698(7) 0.053(3) Uiso 0.277(8) 1 d PG B -1
H36A H 0.2565 0.6458 0.2754 0.063 Uiso 0.277(8) 1 calc PR B -1
N31A N 0.2523(15) 0.7619(8) 0.3409(3) 0.060(5) Uiso 0.223(8) 1 d PG B -2
C32A C 0.2568(13) 0.8192(5) 0.2980(9) 0.067(5) Uiso 0.223(8) 1 d PG B -2
H32B H 0.2600 0.8598 0.3243 0.080 Uiso 0.223(8) 1 calc PR B -2
C33A C 0.2566(14) 0.8171(6) 0.2166(9) 0.074(6) Uiso 0.223(8) 1 d PG B -2
H33B H 0.2597 0.8563 0.1873 0.089 Uiso 0.223(8) 1 calc PR B -2
C34A C 0.2519(17) 0.7577(8) 0.1781(3) 0.061(4) Uiso 0.223(8) 1 d PG B -2
H34B H 0.2517 0.7563 0.1225 0.073 Uiso 0.223(8) 1 calc PR B -2
C35A C 0.2474(11) 0.7004(5) 0.2210(7) 0.044(3) Uiso 0.223(8) 1 d PG B -2
H35B H 0.2442 0.6597 0.1947 0.053 Uiso 0.223(8) 1 calc PR B -2
C36A C 0.2476(10) 0.7024(5) 0.3024(7) 0.041(3) Uiso 0.223(8) 1 d PG B -2
H36B H 0.2445 0.6633 0.3317 0.050 Uiso 0.223(8) 1 calc PR B -2

loop_
_atom_site_aniso_label
_atom_site_aniso_U_11
_atom_site_aniso_U_22
_atom_site_aniso_U_33
_atom_site_aniso_U_23
_atom_site_aniso_U_13
_atom_site_aniso_U_12
Fe 0.0309(2) 0.0317(2) 0.0270(2) 0.000 0.000 0.00011(16)
O1 0.0386(8) 0.0387(8) 0.0340(7) -0.0056(6) 0.0076(6) -0.0039(7)
C1 0.0368(11) 0.0310(10) 0.0310(9) 0.0023(8) 0.0027(8) -0.0014(8)
C2 0.0370(11) 0.0385(12) 0.0422(12) 0.0030(10) 0.0071(9) -0.0046(9)
C3 0.0450(13) 0.0421(13) 0.0439(12) 0.0058(10) 0.0023(10) -0.0146(10)
C4 0.0632(16) 0.0345(12) 0.0357(11) 0.0009(9) 0.0025(11) -0.0154(11)
Cl 0.0944(6) 0.0592(5) 0.0602(4) -0.0218(4) 0.0193(4) -0.0399(4)
C5 0.0489(13) 0.0317(11) 0.0326(10) 0.0011(8) 0.0057(9) -0.0016(9)
C6 0.0351(10) 0.0305(10) 0.0309(9) 0.0016(8) 0.0015(8) 0.0014(8)
C7 0.0314(10) 0.0407(12) 0.0365(10) -0.0037(9) 0.0017(8) 0.0069(9)
N8 0.0267(8) 0.0391(9) 0.0325(8) -0.0033(7) 0.0008(7) -0.0020(7)
C9 0.0412(12) 0.0381(11) 0.0250(9) -0.0024(8) 0.0006(8) -0.0099(9)
C10 0.0278(10) 0.0597(16) 0.0480(13) -0.0131(12) 0.0056(10) -0.0068(10)
N11 0.0479(11) 0.0369(10) 0.0293(8) 0.0011(7) 0.0035(8) 0.0071(8)
C12 0.0569(15) 0.0395(12) 0.0342(11) -0.0034(9) -0.0053(10) 0.0072(11)
C13 0.0753(19) 0.0496(15) 0.0353(12) -0.0100(11) -0.0092(12) 0.0190(14)
C14 0.0712(19) 0.0672(19) 0.0363(12) -0.0044(12) 0.0051(12) 0.0290(16)
C15 0.0612(17) 0.0627(18) 0.0477(14) 0.0032(13) 0.0184(13) 0.0148(14)
C16 0.0481(14) 0.0494(14) 0.0442(13) -0.0020(11) 0.0107(11) 0.0037(11)
N21 0.055(2) 0.062(2) 0.069(2) -0.0171(16) -0.0085(16) 0.0035(17)
C22 0.055(2) 0.070(3) 0.065(2) -0.016(2) -0.0088(18) 0.0045(19)
C23 0.079(3) 0.060(3) 0.082(4) -0.022(3) -0.023(3) 0.001(2)
C24 0.110(5) 0.052(2) 0.062(3) -0.0141(19) 0.007(3) 0.006(3)
C25 0.098(4) 0.060(3) 0.092(4) -0.012(3) 0.049(3) -0.011(3)
C26 0.068(3) 0.075(3) 0.103(4) -0.017(3) 0.028(3) -0.012(2)

loop_
_atom_type_symbol
_atom_type_description
_atom_type_scat_dispersion_real
_atom_type_scat_dispersion_imag
_atom_type_scat_source
C C 0.0033 0.0016 'International Tables Vol C Tables 4.2.6.8 and 6.1.1.4'
H H 0.0000 0.0000 'International Tables Vol C Tables 4.2.6.8 and 6.1.1.4'
N N 0.0061 0.0033 'International Tables Vol C Tables 4.2.6.8 and 6.1.1.4'
O O 0.0106 0.0060 'International Tables Vol C Tables 4.2.6.8 and 6.1.1.4'
Cl Cl 0.1484 0.1585 'International Tables Vol C Tables 4.2.6.8 and 6.1.1.4'
Fe Fe 0.3463 0.8444 'International Tables Vol C Tables 4.2.6.8 and 6.1.1.4'

loop_
_geom_angle_atom_site_label_1
_geom_angle_atom_site_label_2
_geom_angle_atom_site_label_3
_geom_angle
_geom_angle_site_symmetry_1
_geom_angle_site_symmetry_3
_geom_angle_publ_flag
O1 Fe O1 175.46(9) . 2_665 ?
O1 Fe N11 91.05(7) . 2_665 ?
O1 Fe N11 85.73(7) 2_665 2_665 ?
O1 Fe N11 85.73(7) . . ?
O1 Fe N11 91.05(7) 2_665 . ?
N11 Fe N11 89.86(10) 2_665 . ?
O1 Fe N8 98.30(7) . 2_665 ?
O1 Fe N8 85.24(6) 2_665 2_665 ?
N11 Fe N8 168.98(7) 2_665 2_665 ?
N11 Fe N8 96.62(7) . 2_665 ?
O1 Fe N8 85.24(6) . . ?
O1 Fe N8 98.30(7) 2_665 . ?
N11 Fe N8 96.62(7) 2_665 . ?
N11 Fe N8 168.98(7) . . ?
N8 Fe N8 78.46(9) 2_665 . ?
C1 O1 Fe 134.06(13) . . ?
O1 C1 C6 122.3(2) . . ?
O1 C1 C2 120.0(2) . . ?
C6 C1 C2 117.7(2) . . ?
C3 C2 C1 121.5(2) . . ?
C4 C3 C2 120.0(2) . . ?
C3 C4 C5 120.2(2) . . ?
C3 C4 Cl 119.9(2) . . ?
C5 C4 Cl 119.8(2) . . ?
C4 C5 C6 120.8(2) . . ?
C5 C6 C1 119.8(2) . . ?
C5 C6 C7 119.8(2) . . ?
C1 C6 C7 120.48(19) . . ?
N8 C7 C6 113.84(17) . . ?
C10 N8 C9 111.10(18) . . ?
C10 N8 C7 108.08(19) . . ?
C9 N8 C7 110.82(17) . . ?
C10 N8 Fe 108.99(14) . . ?
C9 N8 Fe 107.87(13) . . ?
C7 N8 Fe 109.97(13) . . ?
N8 C9 C9 111.14(14) . 2_665 ?
C16 N11 C12 117.2(2) . . ?
C16 N11 Fe 122.49(17) . . ?
C12 N11 Fe 120.25(17) . . ?
N11 C12 C13 123.0(3) . . ?
C14 C13 C12 118.8(3) . . ?
C15 C14 C13 119.2(3) . . ?
C14 C15 C16 119.1(3) . . ?
N11 C16 C15 122.6(3) . . ?
C22 N21 C26 120.0 . . ?
C23 C22 N21 120.0 . . ?
C22 C23 C24 120.0 . . ?
C23 C24 C25 120.0 . . ?
C26 C25 C24 120.0 . . ?
C25 C26 N21 120.0 . . ?
C22A N21A C26A 120.0 . . ?
C23A C22A N21A 120.0 . . ?
C22A C23A C24A 120.0 . . ?
C25A C24A C23A 120.0 . . ?
C24A C25A C26A 120.0 . . ?
C25A C26A N21A 120.0 . . ?
C32 N31 C36 120.0 . . ?
C33 C32 N31 120.0 . . ?
C32 C33 C34 120.0 . . ?
C33 C34 C35 120.0 . . ?
C36 C35 C34 120.0 . . ?
C35 C36 N31 120.0 . . ?
C32A N31A C36A 120.0 . . ?
N31A C32A C33A 120.0 . . ?
C32A C33A C34A 120.0 . . ?
C33A C34A C35A 120.0 . . ?
C36A C35A C34A 120.0 . . ?
C35A C36A N31A 120.0 . . ?

loop_
_geom_bond_atom_site_label_1
_geom_bond_atom_site_label_2
_geom_bond_distance
_geom_bond_site_symmetry_2
_geom_bond_publ_flag
Fe O1 2.0027(16) . ?
Fe O1 2.0027(16) 2_665 ?
Fe N11 2.2460(18) 2_665 ?
Fe N11 2.2460(18) . ?
Fe N8 2.2859(18) 2_665 ?
Fe N8 2.2859(18) . ?
O1 C1 1.308(3) . ?
C1 C6 1.412(3) . ?
C1 C2 1.414(3) . ?
C2 C3 1.377(3) . ?
C3 C4 1.376(4) . ?
C4 C5 1.383(4) . ?
C4 Cl 1.742(2) . ?
C5 C6 1.393(3) . ?
C6 C7 1.507(3) . ?
C7 N8 1.491(3) . ?
N8 C10 1.473(3) . ?
N8 C9 1.474(3) . ?
C9 C9 1.518(5) 2_665 ?
N11 C16 1.333(3) . ?
N11 C12 1.339(3) . ?
C12 C13 1.390(4) . ?
C13 C14 1.368(5) . ?
C14 C15 1.357(5) . ?
C15 C16 1.399(4) . ?
N21 C22 1.3900 . ?
N21 C26 1.3900 . ?
C22 C23 1.3900 . ?
C23 C24 1.3900 . ?
C24 C25 1.3900 . ?
C25 C26 1.3900 . ?
N21A C22A 1.3900 . ?
N21A C26A 1.3900 . ?
C22A C23A 1.3900 . ?
C23A C24A 1.3900 . ?
C24A C25A 1.3900 . ?
C25A C26A 1.3900 . ?
N31 C32 1.3900 . ?
N31 C36 1.3900 . ?
C32 C33 1.3900 . ?
C33 C34 1.3900 . ?
C34 C35 1.3900 . ?
C35 C36 1.3900 . ?
N31A C32A 1.3900 . ?
N31A C36A 1.3900 . ?
C32A C33A 1.3900 . ?
C33A C34A 1.3900 . ?
C34A C35A 1.3900 . ?
C35A C36A 1.3900 . ?
